data_7004201
loop_
_publ_author_name
'L\'opez-Serrano, Joaqu\'in'
'Duckett, Simon B.'
'Dunne, John P.'
'Godard, Cyril'
'Whitwood, Adrian C.'

_publ_section_title
;
 Palladium catalysed alkyne hydrogenation and oligomerisation: a
 parahydrogen based NMR investigation
;
_journal_issue 32
_journal_name_full 'Dalton Transactions'
_journal_page_first 4270
_journal_page_last 4281
_journal_paper_doi 10.1039/b804162h
_journal_year 2008
_chemical_formula_moiety 'C26 H36 Cl2 P2 Pd, 2(C H2 Cl2)'
_chemical_formula_sum 'C28 H40 Cl6 P2 Pd'
_chemical_formula_weight 757.64
_chemical_name_systematic
;
?
;
_space_group_IT_number 14
_symmetry_cell_setting monoclinic
_symmetry_space_group_name_Hall '-P 2yn'
_symmetry_space_group_name_H-M 'P 1 21/n 1'
_atom_sites_solution_hydrogens geom
_atom_sites_solution_primary direct
_atom_sites_solution_secondary difmap
_audit_creation_method SHELXL-97
_cell_angle_alpha 90.00
_cell_angle_beta 109.045(2)
_cell_angle_gamma 90.00
_cell_formula_units_Z 4
_cell_length_a 12.0021(10)
_cell_length_b 17.4753(15)
_cell_length_c 16.5180(14)
_cell_measurement_reflns_used 8088
_cell_measurement_temperature 120(2)
_cell_measurement_theta_max 28.25
_cell_measurement_theta_min 2.33
_cell_volume 3274.9(5)
_computing_cell_refinement 'Bruker SMART'
_computing_data_collection 'Bruker SMART'
_computing_data_reduction 'Bruker SAINT'
_computing_molecular_graphics 'Bruker SHELXTL'
_computing_publication_material 'Bruker SHELXTL'
_computing_structure_refinement 'SHELXL-97 (Sheldrick, 1997)'
_computing_structure_solution 'SHELXS-97 (Sheldrick, 1997)'
_diffrn_ambient_temperature 120(2)
_diffrn_measured_fraction_theta_full 0.998
_diffrn_measured_fraction_theta_max 0.998
_diffrn_measurement_device_type 'CCD area detector'
_diffrn_measurement_method 'phi and omega scans'
_diffrn_radiation_monochromator graphite
_diffrn_radiation_source 'fine-focus sealed tube'
_diffrn_radiation_type MoK\a
_diffrn_radiation_wavelength 0.71073
_diffrn_reflns_av_R_equivalents 0.0478
_diffrn_reflns_av_sigmaI/netI 0.0416
_diffrn_reflns_limit_h_max 13
_diffrn_reflns_limit_h_min -15
_diffrn_reflns_limit_k_max 23
_diffrn_reflns_limit_k_min -23
_diffrn_reflns_limit_l_max 22
_diffrn_reflns_limit_l_min -22
_diffrn_reflns_number 32946
_diffrn_reflns_theta_full 28.31
_diffrn_reflns_theta_max 28.31
_diffrn_reflns_theta_min 1.75
_exptl_absorpt_coefficient_mu 1.172
_exptl_absorpt_correction_T_max 0.920
_exptl_absorpt_correction_T_min 0.788
_exptl_absorpt_correction_type multi-scan
_exptl_absorpt_process_details 'SADABS v2.03; (Sheldrick)'
_exptl_crystal_colour colorless
_exptl_crystal_density_diffrn 1.537
_exptl_crystal_density_method 'not measured'
_exptl_crystal_description plate
_exptl_crystal_F_000 1544
_exptl_crystal_size_max 0.30
_exptl_crystal_size_mid 0.07
_exptl_crystal_size_min 0.07
_refine_diff_density_max 0.749
_refine_diff_density_min -0.677
_refine_diff_density_rms 0.090
_refine_ls_extinction_method none
_refine_ls_goodness_of_fit_ref 1.027
_refine_ls_hydrogen_treatment constr
_refine_ls_matrix_type full
_refine_ls_number_parameters 372
_refine_ls_number_reflns 8132
_refine_ls_number_restraints 0
_refine_ls_restrained_S_all 1.027
_refine_ls_R_factor_all 0.0436
_refine_ls_R_factor_gt 0.0343
_refine_ls_shift/su_max 0.002
_refine_ls_shift/su_mean 0.000
_refine_ls_structure_factor_coef Fsqd
_refine_ls_weighting_details 'calc w=1/[\s^2^(Fo^2^)+(0.0316P)^2^+2.0274P] where P=(Fo^2^+2Fc^2^)/3'
_refine_ls_weighting_scheme calc
_refine_ls_wR_factor_gt 0.0759
_refine_ls_wR_factor_ref 0.0795
_reflns_number_gt 6916
_reflns_number_total 8132
_reflns_threshold_expression >2sigma(I)
_cod_data_source_file b804162h.txt
_cod_data_source_block sbd0421m
_cod_depositor_comments
;
The following automatic conversions were performed:
'_symmetry_cell_setting' value 'Monoclinic' changed to 'monoclinic'
according to '/home/saulius/struct/CIF-dictionaries/cif_core.dic'
dictionary named 'cif_core.dic' version 2.4.1 from 2010-06-29.

Automatic conversion script
Id: cif_fix_enum 1527 2010-12-29 10:47:43Z saulius 
;
_cod_original_sg_symbol_H-M P2(1)/n
_cod_database_code 7004201

loop_
_symmetry_equiv_pos_as_xyz
'x, y, z'
'-x+1/2, y+1/2, -z+1/2'
'-x, -y, -z'
'x-1/2, -y-1/2, z-1/2'

loop_
_atom_site_label
_atom_site_type_symbol
_atom_site_fract_x
_atom_site_fract_y
_atom_site_fract_z
_atom_site_U_iso_or_equiv
_atom_site_adp_type
_atom_site_occupancy
_atom_site_symmetry_multiplicity
_atom_site_calc_flag
_atom_site_refinement_flags
_atom_site_disorder_assembly
_atom_site_disorder_group
C1 C 0.63301(19) 0.28693(13) 0.81735(13) 0.0174(4) Uani 1 1 d . . .
H1A H 0.7016 0.2797 0.7973 0.021 Uiso 1 1 calc R . .
H1B H 0.6574 0.3204 0.8685 0.021 Uiso 1 1 calc R . .
C2 C 0.59213(19) 0.20956(13) 0.84034(13) 0.0184(4) Uani 1 1 d . . .
H2A H 0.5454 0.2177 0.8791 0.022 Uiso 1 1 calc R . .
H2B H 0.6619 0.1784 0.8713 0.022 Uiso 1 1 calc R . .
C3 C 0.6041(2) 0.09377(13) 0.71307(14) 0.0187(5) Uani 1 1 d . . .
H3 H 0.6587 0.0703 0.7665 0.022 Uiso 1 1 calc R . .
C4 C 0.6788(2) 0.14109(14) 0.67215(16) 0.0255(5) Uani 1 1 d . . .
H4A H 0.7246 0.1793 0.7141 0.031 Uiso 1 1 calc R . .
H4B H 0.6261 0.1692 0.6223 0.031 Uiso 1 1 calc R . .
C5 C 0.7639(2) 0.09150(16) 0.64273(17) 0.0312(6) Uani 1 1 d . . .
H5A H 0.8058 0.1239 0.6128 0.037 Uiso 1 1 calc R . .
H5B H 0.8234 0.0684 0.6933 0.037 Uiso 1 1 calc R . .
C6 C 0.6971(2) 0.02835(16) 0.58279(16) 0.0321(6) Uani 1 1 d . . .
H6A H 0.6427 0.0515 0.5300 0.039 Uiso 1 1 calc R . .
H6B H 0.7537 -0.0044 0.5665 0.039 Uiso 1 1 calc R . .
C7 C 0.6277(2) -0.02018(15) 0.62533(17) 0.0318(6) Uani 1 1 d . . .
H7A H 0.6829 -0.0463 0.6758 0.038 Uiso 1 1 calc R . .
H7B H 0.5839 -0.0600 0.5847 0.038 Uiso 1 1 calc R . .
C8 C 0.5403(2) 0.02803(14) 0.65398(17) 0.0263(5) Uani 1 1 d . . .
H8A H 0.5003 -0.0050 0.6847 0.032 Uiso 1 1 calc R . .
H8B H 0.4795 0.0494 0.6030 0.032 Uiso 1 1 calc R . .
C9 C 0.4044(2) 0.09577(13) 0.78179(13) 0.0176(4) Uani 1 1 d . . .
H9 H 0.3631 0.0606 0.7336 0.021 Uiso 1 1 calc R . .
C10 C 0.3093(2) 0.14325(14) 0.80208(15) 0.0224(5) Uani 1 1 d . . .
H10A H 0.3474 0.1814 0.8469 0.027 Uiso 1 1 calc R . .
H10B H 0.2622 0.1713 0.7501 0.027 Uiso 1 1 calc R . .
C11 C 0.2281(2) 0.09205(16) 0.83295(16) 0.0298(6) Uani 1 1 d . . .
H11A H 0.1834 0.0578 0.7858 0.036 Uiso 1 1 calc R . .
H11B H 0.1708 0.1242 0.8492 0.036 Uiso 1 1 calc R . .
C12 C 0.2992(2) 0.04394(16) 0.91006(16) 0.0339(6) Uani 1 1 d . . .
H12A H 0.3388 0.0782 0.9587 0.041 Uiso 1 1 calc R . .
H12B H 0.2451 0.0101 0.9278 0.041 Uiso 1 1 calc R . .
C13 C 0.3907(2) -0.00425(15) 0.88877(15) 0.0307(6) Uani 1 1 d . . .
H13A H 0.3506 -0.0414 0.8434 0.037 Uiso 1 1 calc R . .
H13B H 0.4367 -0.0335 0.9402 0.037 Uiso 1 1 calc R . .
C14 C 0.4745(2) 0.04533(14) 0.85836(15) 0.0245(5) Uani 1 1 d . . .
H14A H 0.5296 0.0121 0.8410 0.029 Uiso 1 1 calc R . .
H14B H 0.5215 0.0783 0.9060 0.029 Uiso 1 1 calc R . .
C15 C 0.57866(19) 0.39995(13) 0.68031(13) 0.0172(4) Uani 1 1 d . . .
C16 C 0.5283(2) 0.47164(14) 0.65574(15) 0.0231(5) Uani 1 1 d . . .
H16 H 0.4607 0.4867 0.6697 0.028 Uiso 1 1 calc R . .
C17 C 0.5776(2) 0.52150(15) 0.61043(15) 0.0303(6) Uani 1 1 d . . .
H17 H 0.5437 0.5706 0.5942 0.036 Uiso 1 1 calc R . .
C18 C 0.6751(2) 0.49977(16) 0.58915(15) 0.0317(6) Uani 1 1 d . . .
H18 H 0.7084 0.5339 0.5586 0.038 Uiso 1 1 calc R . .
C19 C 0.7241(2) 0.42830(16) 0.61237(17) 0.0330(6) Uani 1 1 d . . .
H19 H 0.7911 0.4133 0.5976 0.040 Uiso 1 1 calc R . .
C20 C 0.6759(2) 0.37809(15) 0.65730(16) 0.0264(5) Uani 1 1 d . . .
H20 H 0.7094 0.3287 0.6723 0.032 Uiso 1 1 calc R . .
C21 C 0.4281(2) 0.38488(12) 0.78787(13) 0.0172(4) Uani 1 1 d . . .
C22 C 0.3144(2) 0.36198(13) 0.78181(14) 0.0201(5) Uani 1 1 d . . .
H22 H 0.2782 0.3204 0.7457 0.024 Uiso 1 1 calc R . .
C23 C 0.2538(2) 0.40032(14) 0.82902(15) 0.0260(5) Uani 1 1 d . . .
H23 H 0.1769 0.3842 0.8258 0.031 Uiso 1 1 calc R . .
C24 C 0.3059(3) 0.46166(15) 0.88034(15) 0.0305(6) Uani 1 1 d . . .
H24 H 0.2643 0.4876 0.9122 0.037 Uiso 1 1 calc R . .
C25 C 0.4178(3) 0.48548(14) 0.88575(15) 0.0309(6) Uani 1 1 d . . .
H25 H 0.4522 0.5283 0.9202 0.037 Uiso 1 1 calc R . .
C26 C 0.4802(2) 0.44679(14) 0.84077(15) 0.0250(5) Uani 1 1 d . . .
H26 H 0.5580 0.4623 0.8458 0.030 Uiso 1 1 calc R . .
Cl1 Cl 0.29124(5) 0.14594(3) 0.55376(3) 0.02222(12) Uani 1 1 d . . .
Cl2 Cl 0.30385(5) 0.34132(3) 0.55039(3) 0.02035(12) Uani 1 1 d . . .
P1 P 0.51118(5) 0.33162(3) 0.73241(3) 0.01423(11) Uani 1 1 d . . .
P2 P 0.50196(5) 0.15699(3) 0.74458(3) 0.01424(11) Uani 1 1 d . . .
Pd1 Pd 0.403958(14) 0.242285(9) 0.644815(9) 0.01154(5) Uani 1 1 d . . .
C27A C 0.5524(3) 0.2497(2) 0.0802(2) 0.0532(10) Uani 0.66(2) 1 d P A 1
H27A H 0.5768 0.2040 0.0548 0.064 Uiso 0.66(2) 1 calc PR A 1
H27B H 0.6230 0.2824 0.1032 0.064 Uiso 0.66(2) 1 calc PR A 1
Cl3A Cl 0.4484(3) 0.3006(2) -0.0033(2) 0.0302(7) Uani 0.66(2) 1 d P A 1
Cl4A Cl 0.5111(6) 0.2200(6) 0.1640(4) 0.074(2) Uani 0.66(2) 1 d P A 1
C27B C 0.5524(3) 0.2497(2) 0.0802(2) 0.0532(10) Uani 0.34(2) 1 d P A 2
H27C H 0.6034 0.2884 0.1186 0.064 Uiso 0.34(2) 1 calc PR A 2
H27D H 0.6010 0.2182 0.0547 0.064 Uiso 0.34(2) 1 calc PR A 2
Cl3B Cl 0.4389(10) 0.2923(7) 0.0025(7) 0.073(3) Uani 0.34(2) 1 d P A 2
Cl4B Cl 0.4829(6) 0.1933(4) 0.1349(8) 0.0513(16) Uani 0.34(2) 1 d P A 2
C28A C -0.0009(3) 0.24896(19) 0.9478(2) 0.0494(9) Uani 0.728(9) 1 d P B 3
H28A H -0.0192 0.2065 0.9811 0.059 Uiso 0.728(9) 1 calc PR B 3
H28B H -0.0342 0.2966 0.9628 0.059 Uiso 0.728(9) 1 calc PR B 3
Cl5A Cl -0.06364(15) 0.2311(2) 0.84088(14) 0.0521(7) Uani 0.728(9) 1 d P B 3
Cl6A Cl 0.15744(16) 0.25866(12) 0.97571(13) 0.0417(5) Uani 0.728(9) 1 d P B 3
C28B C -0.0009(3) 0.24896(19) 0.9478(2) 0.0494(9) Uani 0.272(9) 1 d P B 4
H28C H -0.0194 0.2926 0.9795 0.059 Uiso 0.272(9) 1 calc PR B 4
H28D H -0.0443 0.2037 0.9577 0.059 Uiso 0.272(9) 1 calc PR B 4
Cl5B Cl -0.0542(4) 0.2730(8) 0.8238(3) 0.069(2) Uani 0.272(9) 1 d P B 4
Cl6B Cl 0.1248(14) 0.2336(9) 0.9806(4) 0.123(5) Uani 0.272(9) 1 d P B 4

loop_
_atom_site_aniso_label
_atom_site_aniso_U_11
_atom_site_aniso_U_22
_atom_site_aniso_U_33
_atom_site_aniso_U_23
_atom_site_aniso_U_13
_atom_site_aniso_U_12
C1 0.0137(10) 0.0210(11) 0.0152(10) -0.0007(8) 0.0016(8) -0.0013(9)
C2 0.0188(11) 0.0215(11) 0.0129(10) 0.0027(8) 0.0026(8) 0.0011(9)
C3 0.0183(11) 0.0215(11) 0.0149(10) 0.0015(8) 0.0034(9) 0.0064(9)
C4 0.0225(13) 0.0290(13) 0.0289(13) -0.0004(10) 0.0136(10) 0.0022(10)
C5 0.0234(13) 0.0432(16) 0.0304(13) 0.0000(11) 0.0137(11) 0.0092(11)
C6 0.0284(14) 0.0471(16) 0.0201(12) -0.0023(11) 0.0069(11) 0.0197(12)
C7 0.0332(15) 0.0297(14) 0.0316(14) -0.0049(11) 0.0094(12) 0.0111(11)
C8 0.0254(13) 0.0208(12) 0.0328(13) -0.0066(10) 0.0097(11) 0.0026(10)
C9 0.0197(11) 0.0190(11) 0.0140(10) 0.0017(8) 0.0054(9) -0.0007(9)
C10 0.0206(12) 0.0250(12) 0.0240(12) -0.0011(9) 0.0107(10) -0.0030(10)
C11 0.0284(14) 0.0377(15) 0.0289(13) -0.0065(11) 0.0169(11) -0.0106(11)
C12 0.0427(17) 0.0411(16) 0.0222(12) -0.0032(11) 0.0165(12) -0.0211(13)
C13 0.0432(16) 0.0289(14) 0.0172(11) 0.0036(10) 0.0062(11) -0.0139(12)
C14 0.0285(13) 0.0235(12) 0.0200(11) 0.0060(9) 0.0060(10) -0.0024(10)
C15 0.0159(11) 0.0212(11) 0.0120(10) -0.0011(8) 0.0011(8) -0.0056(9)
C16 0.0218(12) 0.0244(12) 0.0210(11) 0.0022(9) 0.0041(10) -0.0024(10)
C17 0.0426(16) 0.0229(13) 0.0218(12) 0.0049(10) 0.0054(11) -0.0073(11)
C18 0.0401(16) 0.0365(15) 0.0191(12) -0.0008(10) 0.0104(11) -0.0196(12)
C19 0.0328(15) 0.0403(16) 0.0318(14) -0.0006(12) 0.0187(12) -0.0059(12)
C20 0.0270(13) 0.0282(13) 0.0274(12) 0.0018(10) 0.0135(11) -0.0011(10)
C21 0.0197(11) 0.0182(11) 0.0139(10) 0.0009(8) 0.0059(8) 0.0015(9)
C22 0.0207(12) 0.0209(11) 0.0189(11) 0.0001(9) 0.0068(9) 0.0025(9)
C23 0.0277(13) 0.0292(13) 0.0245(12) 0.0063(10) 0.0130(10) 0.0113(11)
C24 0.0443(17) 0.0314(14) 0.0191(12) 0.0042(10) 0.0146(11) 0.0174(12)
C25 0.0489(17) 0.0224(12) 0.0188(12) -0.0050(10) 0.0075(11) 0.0033(12)
C26 0.0284(13) 0.0231(12) 0.0214(11) -0.0040(9) 0.0051(10) -0.0021(10)
Cl1 0.0249(3) 0.0174(3) 0.0187(3) -0.0024(2) -0.0006(2) -0.0021(2)
Cl2 0.0208(3) 0.0176(3) 0.0178(2) 0.00379(19) -0.0003(2) 0.0004(2)
P1 0.0133(3) 0.0153(3) 0.0135(2) -0.0003(2) 0.0034(2) -0.0016(2)
P2 0.0147(3) 0.0156(3) 0.0121(2) 0.0010(2) 0.0040(2) 0.0009(2)
Pd1 0.01109(9) 0.01312(9) 0.00966(8) 0.00037(6) 0.00234(6) -0.00023(6)
C27A 0.0263(16) 0.080(3) 0.054(2) 0.0305(18) 0.0135(14) 0.0143(15)
Cl3A 0.0259(10) 0.0429(13) 0.0204(9) 0.0064(7) 0.0057(8) 0.0097(7)
Cl4A 0.0527(19) 0.127(4) 0.0477(18) 0.042(2) 0.0253(16) 0.036(2)
C27B 0.0263(16) 0.080(3) 0.054(2) 0.0305(18) 0.0135(14) 0.0143(15)
Cl3B 0.065(4) 0.118(6) 0.040(3) 0.021(3) 0.023(3) 0.033(4)
Cl4B 0.046(2) 0.055(3) 0.050(3) 0.0242(19) 0.012(2) -0.0037(18)
C28A 0.059(2) 0.055(2) 0.0486(19) -0.0134(15) 0.0372(18) -0.0152(16)
Cl5A 0.0329(7) 0.0795(16) 0.0378(8) -0.0004(8) 0.0029(5) 0.0155(8)
Cl6A 0.0347(7) 0.0571(9) 0.0362(7) -0.0139(6) 0.0156(5) -0.0151(8)
C28B 0.059(2) 0.055(2) 0.0486(19) -0.0134(15) 0.0372(18) -0.0152(16)
Cl5B 0.0310(17) 0.122(7) 0.047(2) 0.017(3) 0.0043(15) 0.002(2)
Cl6B 0.165(8) 0.129(8) 0.038(2) -0.018(3) -0.018(4) 0.117(7)

loop_
_atom_type_symbol
_atom_type_description
_atom_type_scat_dispersion_real
_atom_type_scat_dispersion_imag
_atom_type_scat_source
C C 0.0033 0.0016 'International Tables Vol C Tables 4.2.6.8 and 6.1.1.4'
H H 0.0000 0.0000 'International Tables Vol C Tables 4.2.6.8 and 6.1.1.4'
P P 0.1023 0.0942 'International Tables Vol C Tables 4.2.6.8 and 6.1.1.4'
Cl Cl 0.1484 0.1585 'International Tables Vol C Tables 4.2.6.8 and 6.1.1.4'
Pd Pd -0.9988 1.0072 'International Tables Vol C Tables 4.2.6.8 and 6.1.1.4'

loop_
_geom_angle_atom_site_label_1
_geom_angle_atom_site_label_2
_geom_angle_atom_site_label_3
_geom_angle
_geom_angle_site_symmetry_1
_geom_angle_site_symmetry_3
_geom_angle_publ_flag
C2 C1 P1 109.01(14) . . ?
C2 C1 H1A 109.9 . . ?
P1 C1 H1A 109.9 . . ?
C2 C1 H1B 109.9 . . ?
P1 C1 H1B 109.9 . . ?
H1A C1 H1B 108.3 . . ?
C1 C2 P2 111.96(14) . . ?
C1 C2 H2A 109.2 . . ?
P2 C2 H2A 109.2 . . ?
C1 C2 H2B 109.2 . . ?
P2 C2 H2B 109.2 . . ?
H2A C2 H2B 107.9 . . ?
C4 C3 C8 111.41(19) . . ?
C4 C3 P2 109.87(16) . . ?
C8 C3 P2 112.77(16) . . ?
C4 C3 H3 107.5 . . ?
C8 C3 H3 107.5 . . ?
P2 C3 H3 107.5 . . ?
C3 C4 C5 112.4(2) . . ?
C3 C4 H4A 109.1 . . ?
C5 C4 H4A 109.1 . . ?
C3 C4 H4B 109.1 . . ?
C5 C4 H4B 109.1 . . ?
H4A C4 H4B 107.9 . . ?
C6 C5 C4 110.6(2) . . ?
C6 C5 H5A 109.5 . . ?
C4 C5 H5A 109.5 . . ?
C6 C5 H5B 109.5 . . ?
C4 C5 H5B 109.5 . . ?
H5A C5 H5B 108.1 . . ?
C7 C6 C5 110.9(2) . . ?
C7 C6 H6A 109.5 . . ?
C5 C6 H6A 109.5 . . ?
C7 C6 H6B 109.5 . . ?
C5 C6 H6B 109.5 . . ?
H6A C6 H6B 108.0 . . ?
C6 C7 C8 111.8(2) . . ?
C6 C7 H7A 109.3 . . ?
C8 C7 H7A 109.3 . . ?
C6 C7 H7B 109.3 . . ?
C8 C7 H7B 109.3 . . ?
H7A C7 H7B 107.9 . . ?
C7 C8 C3 110.9(2) . . ?
C7 C8 H8A 109.5 . . ?
C3 C8 H8A 109.5 . . ?
C7 C8 H8B 109.5 . . ?
C3 C8 H8B 109.5 . . ?
H8A C8 H8B 108.0 . . ?
C10 C9 C14 112.02(18) . . ?
C10 C9 P2 111.08(15) . . ?
C14 C9 P2 111.70(16) . . ?
C10 C9 H9 107.2 . . ?
C14 C9 H9 107.2 . . ?
P2 C9 H9 107.2 . . ?
C11 C10 C9 110.9(2) . . ?
C11 C10 H10A 109.5 . . ?
C9 C10 H10A 109.5 . . ?
C11 C10 H10B 109.5 . . ?
C9 C10 H10B 109.5 . . ?
H10A C10 H10B 108.0 . . ?
C10 C11 C12 110.8(2) . . ?
C10 C11 H11A 109.5 . . ?
C12 C11 H11A 109.5 . . ?
C10 C11 H11B 109.5 . . ?
C12 C11 H11B 109.5 . . ?
H11A C11 H11B 108.1 . . ?
C13 C12 C11 111.2(2) . . ?
C13 C12 H12A 109.4 . . ?
C11 C12 H12A 109.4 . . ?
C13 C12 H12B 109.4 . . ?
C11 C12 H12B 109.4 . . ?
H12A C12 H12B 108.0 . . ?
C12 C13 C14 111.4(2) . . ?
C12 C13 H13A 109.3 . . ?
C14 C13 H13A 109.3 . . ?
C12 C13 H13B 109.3 . . ?
C14 C13 H13B 109.3 . . ?
H13A C13 H13B 108.0 . . ?
C13 C14 C9 110.5(2) . . ?
C13 C14 H14A 109.5 . . ?
C9 C14 H14A 109.5 . . ?
C13 C14 H14B 109.5 . . ?
C9 C14 H14B 109.5 . . ?
H14A C14 H14B 108.1 . . ?
C16 C15 C20 119.3(2) . . ?
C16 C15 P1 120.88(18) . . ?
C20 C15 P1 119.55(18) . . ?
C15 C16 C17 119.8(2) . . ?
C15 C16 H16 120.1 . . ?
C17 C16 H16 120.1 . . ?
C18 C17 C16 120.4(2) . . ?
C18 C17 H17 119.8 . . ?
C16 C17 H17 119.8 . . ?
C17 C18 C19 119.9(2) . . ?
C17 C18 H18 120.1 . . ?
C19 C18 H18 120.1 . . ?
C18 C19 C20 120.4(3) . . ?
C18 C19 H19 119.8 . . ?
C20 C19 H19 119.8 . . ?
C19 C20 C15 120.2(2) . . ?
C19 C20 H20 119.9 . . ?
C15 C20 H20 119.9 . . ?
C22 C21 C26 119.5(2) . . ?
C22 C21 P1 120.17(17) . . ?
C26 C21 P1 120.25(18) . . ?
C21 C22 C23 119.8(2) . . ?
C21 C22 H22 120.1 . . ?
C23 C22 H22 120.1 . . ?
C24 C23 C22 120.0(2) . . ?
C24 C23 H23 120.0 . . ?
C22 C23 H23 120.0 . . ?
C23 C24 C25 120.6(2) . . ?
C23 C24 H24 119.7 . . ?
C25 C24 H24 119.7 . . ?
C24 C25 C26 120.0(2) . . ?
C24 C25 H25 120.0 . . ?
C26 C25 H25 120.0 . . ?
C25 C26 C21 120.0(2) . . ?
C25 C26 H26 120.0 . . ?
C21 C26 H26 120.0 . . ?
C15 P1 C21 107.83(10) . . ?
C15 P1 C1 105.98(10) . . ?
C21 P1 C1 105.29(10) . . ?
C15 P1 Pd1 113.97(7) . . ?
C21 P1 Pd1 113.00(8) . . ?
C1 P1 Pd1 110.17(7) . . ?
C9 P2 C2 105.28(10) . . ?
C9 P2 C3 107.50(10) . . ?
C2 P2 C3 106.40(10) . . ?
C9 P2 Pd1 113.18(7) . . ?
C2 P2 Pd1 108.58(7) . . ?
C3 P2 Pd1 115.25(7) . . ?
P1 Pd1 P2 86.30(2) . . ?
P1 Pd1 Cl1 179.03(2) . . ?
P2 Pd1 Cl1 92.75(2) . . ?
P1 Pd1 Cl2 88.69(2) . . ?
P2 Pd1 Cl2 174.39(2) . . ?
Cl1 Pd1 Cl2 92.25(2) . . ?
Cl4A C27A Cl3A 118.1(3) . . ?
Cl4A C27A H27A 107.8 . . ?
Cl3A C27A H27A 107.8 . . ?
Cl4A C27A H27B 107.8 . . ?
Cl3A C27A H27B 107.8 . . ?
H27A C27A H27B 107.1 . . ?
Cl5A C28A Cl6A 110.63(19) . . ?
Cl5A C28A H28A 109.5 . . ?
Cl6A C28A H28A 109.5 . . ?
Cl5A C28A H28B 109.5 . . ?
Cl6A C28A H28B 109.5 . . ?
H28A C28A H28B 108.1 . . ?

loop_
_geom_bond_atom_site_label_1
_geom_bond_atom_site_label_2
_geom_bond_distance
_geom_bond_site_symmetry_2
_geom_bond_publ_flag
C1 C2 1.528(3) . ?
C1 P1 1.838(2) . ?
C1 H1A 0.9900 . ?
C1 H1B 0.9900 . ?
C2 P2 1.844(2) . ?
C2 H2A 0.9900 . ?
C2 H2B 0.9900 . ?
C3 C4 1.530(3) . ?
C3 C8 1.540(3) . ?
C3 P2 1.846(2) . ?
C3 H3 1.0000 . ?
C4 C5 1.535(3) . ?
C4 H4A 0.9900 . ?
C4 H4B 0.9900 . ?
C5 C6 1.524(4) . ?
C5 H5A 0.9900 . ?
C5 H5B 0.9900 . ?
C6 C7 1.513(4) . ?
C6 H6A 0.9900 . ?
C6 H6B 0.9900 . ?
C7 C8 1.535(3) . ?
C7 H7A 0.9900 . ?
C7 H7B 0.9900 . ?
C8 H8A 0.9900 . ?
C8 H8B 0.9900 . ?
C9 C10 1.533(3) . ?
C9 C14 1.546(3) . ?
C9 P2 1.834(2) . ?
C9 H9 1.0000 . ?
C10 C11 1.528(3) . ?
C10 H10A 0.9900 . ?
C10 H10B 0.9900 . ?
C11 C12 1.532(4) . ?
C11 H11A 0.9900 . ?
C11 H11B 0.9900 . ?
C12 C13 1.514(4) . ?
C12 H12A 0.9900 . ?
C12 H12B 0.9900 . ?
C13 C14 1.531(3) . ?
C13 H13A 0.9900 . ?
C13 H13B 0.9900 . ?
C14 H14A 0.9900 . ?
C14 H14B 0.9900 . ?
C15 C16 1.393(3) . ?
C15 C20 1.394(3) . ?
C15 P1 1.810(2) . ?
C16 C17 1.399(3) . ?
C16 H16 0.9500 . ?
C17 C18 1.380(4) . ?
C17 H17 0.9500 . ?
C18 C19 1.381(4) . ?
C18 H18 0.9500 . ?
C19 C20 1.391(3) . ?
C19 H19 0.9500 . ?
C20 H20 0.9500 . ?
C21 C22 1.394(3) . ?
C21 C26 1.403(3) . ?
C21 P1 1.815(2) . ?
C22 C23 1.398(3) . ?
C22 H22 0.9500 . ?
C23 C24 1.383(4) . ?
C23 H23 0.9500 . ?
C24 C25 1.381(4) . ?
C24 H24 0.9500 . ?
C25 C26 1.390(3) . ?
C25 H25 0.9500 . ?
C26 H26 0.9500 . ?
Cl1 Pd1 2.3662(6) . ?
Cl2 Pd1 2.3767(5) . ?
P1 Pd1 2.2297(6) . ?
P2 Pd1 2.2486(6) . ?
C27A Cl4A 1.697(4) . ?
C27A Cl3A 1.770(5) . ?
C27A H27A 0.9900 . ?
C27A H27B 0.9900 . ?
C28A Cl5A 1.708(4) . ?
C28A Cl6A 1.811(4) . ?
C28A H28A 0.9900 . ?
C28A H28B 0.9900 . ?

loop_
_geom_torsion_atom_site_label_1
_geom_torsion_atom_site_label_2
_geom_torsion_atom_site_label_3
_geom_torsion_atom_site_label_4
_geom_torsion
_geom_torsion_site_symmetry_1
_geom_torsion_site_symmetry_2
_geom_torsion_site_symmetry_3
_geom_torsion_site_symmetry_4
_geom_torsion_publ_flag
P1 C1 C2 P2 40.89(19) . . . . ?
C8 C3 C4 C5 -53.1(3) . . . . ?
P2 C3 C4 C5 -178.78(17) . . . . ?
C3 C4 C5 C6 54.8(3) . . . . ?
C4 C5 C6 C7 -56.7(3) . . . . ?
C5 C6 C7 C8 57.8(3) . . . . ?
C6 C7 C8 C3 -55.5(3) . . . . ?
C4 C3 C8 C7 52.6(3) . . . . ?
P2 C3 C8 C7 176.73(17) . . . . ?
C14 C9 C10 C11 -54.4(3) . . . . ?
P2 C9 C10 C11 179.93(16) . . . . ?
C9 C10 C11 C12 55.5(3) . . . . ?
C10 C11 C12 C13 -57.3(3) . . . . ?
C11 C12 C13 C14 57.4(3) . . . . ?
C12 C13 C14 C9 -55.2(3) . . . . ?
C10 C9 C14 C13 53.9(3) . . . . ?
P2 C9 C14 C13 179.21(16) . . . . ?
C20 C15 C16 C17 -1.7(3) . . . . ?
P1 C15 C16 C17 -175.69(18) . . . . ?
C15 C16 C17 C18 0.7(4) . . . . ?
C16 C17 C18 C19 0.3(4) . . . . ?
C17 C18 C19 C20 -0.1(4) . . . . ?
C18 C19 C20 C15 -0.9(4) . . . . ?
C16 C15 C20 C19 1.8(4) . . . . ?
P1 C15 C20 C19 175.9(2) . . . . ?
C26 C21 C22 C23 -0.6(3) . . . . ?
P1 C21 C22 C23 175.96(17) . . . . ?
C21 C22 C23 C24 1.2(3) . . . . ?
C22 C23 C24 C25 -0.2(4) . . . . ?
C23 C24 C25 C26 -1.3(4) . . . . ?
C24 C25 C26 C21 1.9(4) . . . . ?
C22 C21 C26 C25 -0.9(3) . . . . ?
P1 C21 C26 C25 -177.45(18) . . . . ?
C16 C15 P1 C21 -26.9(2) . . . . ?
C20 C15 P1 C21 159.14(18) . . . . ?
C16 C15 P1 C1 -139.24(18) . . . . ?
C20 C15 P1 C1 46.8(2) . . . . ?
C16 C15 P1 Pd1 99.44(18) . . . . ?
C20 C15 P1 Pd1 -74.54(19) . . . . ?
C22 C21 P1 C15 134.87(18) . . . . ?
C26 C21 P1 C15 -48.6(2) . . . . ?
C22 C21 P1 C1 -112.31(19) . . . . ?
C26 C21 P1 C1 64.2(2) . . . . ?
C22 C21 P1 Pd1 8.0(2) . . . . ?
C26 C21 P1 Pd1 -175.47(16) . . . . ?
C2 C1 P1 C15 -157.86(15) . . . . ?
C2 C1 P1 C21 88.03(17) . . . . ?
C2 C1 P1 Pd1 -34.12(16) . . . . ?
C10 C9 P2 C2 71.76(17) . . . . ?
C14 C9 P2 C2 -54.10(18) . . . . ?
C10 C9 P2 C3 -175.10(15) . . . . ?
C14 C9 P2 C3 59.04(18) . . . . ?
C10 C9 P2 Pd1 -46.67(17) . . . . ?
C14 C9 P2 Pd1 -172.54(13) . . . . ?
C1 C2 P2 C9 -152.40(16) . . . . ?
C1 C2 P2 C3 93.69(17) . . . . ?
C1 C2 P2 Pd1 -30.92(17) . . . . ?
C4 C3 P2 C9 173.77(15) . . . . ?
C8 C3 P2 C9 48.84(19) . . . . ?
C4 C3 P2 C2 -73.85(17) . . . . ?
C8 C3 P2 C2 161.22(16) . . . . ?
C4 C3 P2 Pd1 46.55(18) . . . . ?
C8 C3 P2 Pd1 -78.38(17) . . . . ?
C15 P1 Pd1 P2 131.46(8) . . . . ?
C21 P1 Pd1 P2 -104.97(8) . . . . ?
C1 P1 Pd1 P2 12.49(8) . . . . ?
C15 P1 Pd1 Cl2 -51.05(8) . . . . ?
C21 P1 Pd1 Cl2 72.51(8) . . . . ?
C1 P1 Pd1 Cl2 -170.02(8) . . . . ?
C9 P2 Pd1 P1 123.99(8) . . . . ?
C2 P2 Pd1 P1 7.49(8) . . . . ?
C3 P2 Pd1 P1 -111.71(8) . . . . ?
C9 P2 Pd1 Cl1 -55.80(8) . . . . ?
C2 P2 Pd1 Cl1 -172.30(8) . . . . ?
C3 P2 Pd1 Cl1 68.50(8) . . . . ?
